data_7706624
loop_
_publ_author_name
'Sun, Qiu'
'Daniliuc, Constantin G.'
'Kehr, Gerald'
'Erker, Gerhard'

_publ_section_title
;
 Reaction of carbon oxides with an ethylene-bridged PH/B Lewis pair.
;
_journal_issue 10
_journal_name_full 'Dalton transactions (Cambridge, England : 2003)'
_journal_page_first 3523
_journal_page_last 3528
_journal_paper_doi 10.1039/d1dt00459j
_journal_volume 50
_journal_year 2021
_chemical_formula_sum 'C26 H6 B F15 O2'
_chemical_formula_weight 646.12
_space_group_crystal_system triclinic
_space_group_IT_number 2
_space_group_name_Hall '-P 1'
_space_group_name_H-M_alt 'P -1'
_atom_sites_solution_hydrogens geom
_audit_creation_method 'APEX3 v2019.1-0'
_audit_update_record
;
2021-01-07 deposited with the CCDC.	2021-02-12 downloaded from the CCDC.
;
_cell_angle_alpha 87.8420(10)
_cell_angle_beta 87.6030(10)
_cell_angle_gamma 79.3800(10)
_cell_formula_units_Z 4
_cell_length_a 12.4022(2)
_cell_length_b 12.8441(2)
_cell_length_c 15.9843(3)
_cell_measurement_reflns_used 9835
_cell_measurement_temperature 100.(2)
_cell_measurement_theta_max 26.7297
_cell_measurement_theta_min 3.4358
_cell_volume 2499.25(7)
_computing_cell_refinement 'SAINT V8.40A (Bruker Nano, Inc., 2019)'
_computing_data_collection 'APEX3 v2019.1-0'
_computing_data_reduction 'SAINT V8.40A (Bruker Nano, Inc., 2019)'
_computing_molecular_graphics 'shelXle (C.B. Huebschle, rev 958)'
_computing_structure_refinement 'SHELXL-2018/3 (Sheldrick, 2018)'
_computing_structure_solution 'SHELXT 2014/5 (Sheldrick, 2014)'
_diffrn_ambient_temperature 100.(2)
_diffrn_detector_area_resol_mean 7.3910
_diffrn_measured_fraction_theta_full 0.978
_diffrn_measured_fraction_theta_max 0.978
_diffrn_measurement_device_type 'Bruker D8 Venture PHOTON III Diffractometer'
_diffrn_measurement_method 'phi / omega scans'
_diffrn_radiation_monochromator 'MX mirror'
_diffrn_radiation_type MoK\a
_diffrn_radiation_wavelength 0.71073
_diffrn_reflns_av_R_equivalents 0.0297
_diffrn_reflns_av_unetI/netI 0.0211
_diffrn_reflns_limit_h_max 15
_diffrn_reflns_limit_h_min -15
_diffrn_reflns_limit_k_max 16
_diffrn_reflns_limit_k_min -16
_diffrn_reflns_limit_l_max 20
_diffrn_reflns_limit_l_min -20
_diffrn_reflns_number 49237
_diffrn_reflns_theta_full 26.73
_diffrn_reflns_theta_max 26.73
_diffrn_reflns_theta_min 2.55
_diffrn_source 'Mo Ims'
_diffrn_source_type 'micro focus tube'
_exptl_absorpt_coefficient_mu 0.184
_exptl_absorpt_correction_T_max 0.99
_exptl_absorpt_correction_T_min 0.95
_exptl_absorpt_correction_type multi-scan
_exptl_absorpt_process_details
;
SADABS-2016/2 Bruker AXS area detector scaling and absorption correction.
Krause, L., Herbst-Irmer, R., Sheldrick G.M. & Stalke D.,
J. Appl. Cryst. 48 (2015) 3-10
;
_exptl_crystal_colour colourless
_exptl_crystal_density_diffrn 1.717
_exptl_crystal_density_method 'not measured'
_exptl_crystal_description prism
_exptl_crystal_F_000 1272
_exptl_crystal_size_max 0.282
_exptl_crystal_size_mid 0.143
_exptl_crystal_size_min 0.066
_refine_diff_density_max 0.426
_refine_diff_density_min -0.227
_refine_ls_extinction_method none
_refine_ls_goodness_of_fit_ref 1.042
_refine_ls_hydrogen_treatment constr
_refine_ls_matrix_type full
_refine_ls_number_parameters 848
_refine_ls_number_reflns 10393
_refine_ls_number_restraints 111
_refine_ls_restrained_S_all 1.044
_refine_ls_R_factor_all 0.0447
_refine_ls_R_factor_gt 0.0380
_refine_ls_shift/su_max 0.001
_refine_ls_shift/su_mean 0.000
_refine_ls_structure_factor_coef Fsqd
_refine_ls_weighting_details 'w=1/[\s^2^(Fo^2^)+(0.0385P)^2^+1.7552P] where P=(Fo^2^+2Fc^2^)/3'
_refine_ls_weighting_scheme calc
_refine_ls_wR_factor_gt 0.0929
_refine_ls_wR_factor_ref 0.0982
_reflns_number_gt 9046
_reflns_number_total 10393
_reflns_threshold_expression 'I > 2\s(I)'
_cod_data_source_file d1dt00459j2.cif
_cod_data_source_block erk9778
_cod_depositor_comments
;
The following automatic conversions were performed:

data item '_exptl_absorpt_correction_type' value 'Multi-Scan' was
changed to 'multi-scan' in accordance with the
/home/data/users/saulius/crontab/automatic-downloads/rss-feeds/RSC/lib/dictionaries/cif_core.dic
dictionary named 'cif_core.dic' version 2.4.2 last updated on
2011-04-26.

Automatic conversion script
Id: cif_fix_values 7556 2019-12-06 15:28:31Z antanas 

 Adding full bibliography for 7706623--7706629.cif.
;
_cod_database_code 7706624

loop_
_space_group_symop_operation_xyz
'x, y, z'
'-x, -y, -z'

loop_
_atom_site_type_symbol
_atom_site_label
_atom_site_fract_x
_atom_site_fract_y
_atom_site_fract_z
_atom_site_U_iso_or_equiv
_atom_site_adp_type
_atom_site_calc_flag
_atom_site_refinement_flags_adp
_atom_site_refinement_flags_occupancy
_atom_site_refinement_flags_posn
_atom_site_occupancy
_atom_site_disorder_assembly
_atom_site_disorder_group
B B1A 0.34995(14) 0.26366(14) 0.38403(10) 0.0222(3) Uani d . . . 1.0 . .
O O1A 0.42198(9) 0.22193(9) 0.30595(7) 0.0245(2) Uani d . . . 1.0 . .
O O2A 0.51084(9) 0.34506(9) 0.34359(7) 0.0279(2) Uani d . . . 1.0 . .
C C1A 0.41783(13) 0.35785(13) 0.40801(10) 0.0243(3) Uani d . . . 1.0 . .
H H1A 0.447707 0.342753 0.465232 0.029 Uiso calc U . R 1.0 . .
C C2A 0.50186(13) 0.26974(13) 0.29398(10) 0.0256(3) Uani d . . . 1.0 . .
C C11A 0.58344(14) 0.24162(13) 0.22640(11) 0.0307(4) Uani d . . . 1.0 . .
C C12A 0.57091(16) 0.16030(14) 0.17394(12) 0.0362(4) Uani d . . . 1.0 . .
H H12A 0.510855 0.124287 0.182936 0.043 Uiso calc U . R 1.0 . .
C C13A 0.64707(19) 0.13252(16) 0.10847(14) 0.0472(5) Uani d . . . 1.0 . .
H H13A 0.639378 0.077546 0.072278 0.057 Uiso calc U . R 1.0 . .
C C14A 0.7338(2) 0.18558(18) 0.09665(16) 0.0558(6) Uani d . . . 1.0 . .
H H14A 0.785734 0.16671 0.051903 0.067 Uiso calc U . R 1.0 . .
C C15A 0.74665(18) 0.26582(19) 0.14873(16) 0.0545(6) Uani d . . . 1.0 . .
H H15A 0.807378 0.300913 0.139653 0.065 Uiso calc U . R 1.0 . .
C C16A 0.67099(16) 0.29539(16) 0.21438(14) 0.0411(5) Uani d . . . 1.0 . .
H H16A 0.67891 0.350814 0.25005 0.049 Uiso calc U . R 1.0 . .
C C21A 0.35673(12) 0.16226(12) 0.44958(9) 0.0208(3) Uani d . . . 1.0 . .
C C22A 0.38050(13) 0.15937(12) 0.53375(10) 0.0232(3) Uani d . . . 1.0 . .
C C23A 0.38668(13) 0.06923(13) 0.58526(10) 0.0249(3) Uani d . . . 1.0 . .
C C24A 0.36583(13) -0.02275(13) 0.55327(10) 0.0249(3) Uani d . . . 1.0 . .
C C25A 0.33975(13) -0.02402(12) 0.47036(10) 0.0247(3) Uani d . . . 1.0 . .
C C26A 0.33593(13) 0.06696(12) 0.42073(9) 0.0225(3) Uani d . . . 1.0 . .
F F22A 0.39866(9) 0.24737(8) 0.57069(6) 0.0329(2) Uani d . . . 1.0 . .
F F23A 0.41363(9) 0.07087(9) 0.66556(6) 0.0361(2) Uani d . . . 1.0 . .
F F24A 0.37055(8) -0.11063(8) 0.60213(7) 0.0343(2) Uani d . . . 1.0 . .
F F25A 0.31929(10) -0.11323(8) 0.43888(7) 0.0363(2) Uani d . . . 1.0 . .
F F26A 0.30928(9) 0.06136(8) 0.34031(6) 0.0300(2) Uani d . . . 1.0 . .
C C31A 0.22330(13) 0.30343(12) 0.35814(9) 0.0220(3) Uani d . . . 1.0 . .
C C32A 0.18119(14) 0.30050(12) 0.27904(10) 0.0249(3) Uani d . . . 1.0 . .
C C33A 0.07112(15) 0.33133(13) 0.26274(10) 0.0287(3) Uani d . . . 1.0 . .
C C34A -0.00271(14) 0.36712(13) 0.32664(11) 0.0291(3) Uani d . . . 1.0 . .
C C35A 0.03438(13) 0.37221(13) 0.40655(10) 0.0263(3) Uani d . . . 1.0 . .
C C36A 0.14527(13) 0.34151(12) 0.41994(9) 0.0227(3) Uani d . . . 1.0 . .
F F32A 0.24826(9) 0.26755(8) 0.21268(6) 0.0324(2) Uani d . . . 1.0 . .
F F33A 0.03597(9) 0.32690(9) 0.18460(6) 0.0374(2) Uani d . . . 1.0 . .
F F34A -0.10944(9) 0.39801(9) 0.31152(7) 0.0409(3) Uani d . . . 1.0 . .
F F35A -0.03724(8) 0.40690(9) 0.46889(6) 0.0352(2) Uani d . . . 1.0 . .
F F36A 0.17954(8) 0.35025(8) 0.49834(5) 0.0268(2) Uani d . . . 1.0 . .
C C41A 0.35756(13) 0.47030(12) 0.40168(10) 0.0235(3) Uani d . . . 1.0 . .
C C42A 0.33777(14) 0.53363(13) 0.47120(10) 0.0275(3) Uani d . . . 1.0 . .
C C43A 0.27349(15) 0.63389(14) 0.46852(11) 0.0309(4) Uani d . . . 1.0 . .
C C44A 0.22792(14) 0.67390(13) 0.39425(11) 0.0289(3) Uani d . . . 1.0 . .
C C45A 0.24814(13) 0.61413(13) 0.32326(10) 0.0252(3) Uani d . . . 1.0 . .
C C46A 0.31208(13) 0.51469(12) 0.32755(9) 0.0228(3) Uani d . . . 1.0 . .
F F42A 0.38031(10) 0.49654(8) 0.54470(6) 0.0376(2) Uani d . . . 1.0 . .
F F43A 0.25534(11) 0.69120(9) 0.53756(7) 0.0442(3) Uani d . . . 1.0 . .
F F44A 0.16269(9) 0.76921(8) 0.38969(7) 0.0404(3) Uani d . . . 1.0 . .
F F45A 0.20252(9) 0.65344(8) 0.25109(6) 0.0326(2) Uani d . . . 1.0 . .
F F46A 0.32985(8) 0.45894(7) 0.25721(6) 0.0272(2) Uani d . . . 1.0 . .
B B1B 0.24686(14) 0.31534(13) 0.96315(11) 0.0222(3) Uani d . . . 1.0 . .
O O1B 0.24917(9) 0.22228(9) 1.03024(7) 0.0228(2) Uani d . . . 1.0 . .
O O2B 0.08032(9) 0.23733(9) 0.98738(7) 0.0258(2) Uani d . . . 1.0 . .
C C1B 0.12161(13) 0.31702(12) 0.92995(9) 0.0227(3) Uani d . . . 1.0 . .
H H1B 0.075333 0.388682 0.937745 0.027 Uiso calc U . R 1.0 . .
C C2B 0.15872(12) 0.19030(13) 1.03434(9) 0.0227(3) Uani d . . . 1.0 . .
C C11B 0.1417(9) 0.0888(7) 1.0851(8) 0.0189(17) Uani d U P D 0.508(5) A 1
C C12B 0.2117(8) 0.0518(6) 1.1486(4) 0.0224(12) Uani d U P D 0.508(5) A 1
H H12B 0.270407 0.086446 1.160566 0.027 Uiso calc U P R 0.508(5) A 1
C C13B 0.1937(7) -0.0378(6) 1.1946(4) 0.0204(10) Uani d U P D 0.508(5) A 1
H H13B 0.2378 -0.063915 1.240779 0.024 Uiso calc U P R 0.508(5) A 1
C C14B 0.1093(5) -0.0890(5) 1.1717(3) 0.0287(11) Uani d U P D 0.508(5) A 1
H H14B 0.099982 -0.153015 1.200385 0.034 Uiso calc U P R 0.508(5) A 1
C C15B 0.0399(3) -0.0492(3) 1.1090(3) 0.0408(12) Uani d U P D 0.508(5) A 1
H H15B -0.017415 -0.084794 1.09523 0.049 Uiso calc U P R 0.508(5) A 1
C C16B 0.0538(3) 0.0435(3) 1.0658(2) 0.0339(10) Uani d U P D 0.508(5) A 1
H H16B 0.00426 0.074762 1.024276 0.041 Uiso calc U P R 0.508(5) A 1
C C11C 0.1343(9) 0.1129(8) 1.0894(9) 0.0188(17) Uani d U P . 0.492(5) A 2
C C12C 0.2187(10) 0.0399(8) 1.1264(6) 0.044(2) Uani d U P . 0.492(5) A 2
H H12C 0.292588 0.049835 1.119297 0.053 Uiso calc U P R 0.492(5) A 2
C C13C 0.1948(10) -0.0468(9) 1.1733(6) 0.059(3) Uani d U P . 0.492(5) A 2
H H13C 0.252844 -0.099714 1.193023 0.071 Uiso calc U P R 0.492(5) A 2
C C14C 0.0871(6) -0.0566(6) 1.1915(5) 0.0456(17) Uani d U P . 0.492(5) A 2
H H14C 0.070814 -0.11217 1.228023 0.055 Uiso calc U P R 0.492(5) A 2
C C15C 0.0035(3) 0.0155(4) 1.1560(3) 0.0412(12) Uani d U P . 0.492(5) A 2
H H15C -0.070635 0.007806 1.166256 0.049 Uiso calc U P R 0.492(5) A 2
C C16C 0.0274(3) 0.0985(3) 1.1055(3) 0.0315(10) Uani d U P . 0.492(5) A 2
H H16C -0.031044 0.147031 1.081279 0.038 Uiso calc U P R 0.492(5) A 2
C C21B 0.26873(13) 0.41820(12) 1.01114(9) 0.0233(3) Uani d . . . 1.0 . .
C C22B 0.37003(13) 0.41345(13) 1.04754(10) 0.0251(3) Uani d . . . 1.0 . .
C C23B 0.40256(14) 0.49814(14) 1.08317(10) 0.0288(3) Uani d . . . 1.0 . .
C C24B 0.33188(15) 0.59383(14) 1.08528(10) 0.0289(3) Uani d . . . 1.0 . .
C C25B 0.22982(14) 0.60297(13) 1.05203(10) 0.0278(3) Uani d . . . 1.0 . .
C C26B 0.20067(13) 0.51701(13) 1.01511(10) 0.0251(3) Uani d . . . 1.0 . .
F F22B 0.44288(8) 0.32127(8) 1.04672(7) 0.0339(2) Uani d . . . 1.0 . .
F F23B 0.50180(9) 0.48745(9) 1.11665(7) 0.0378(2) Uani d . . . 1.0 . .
F F24B 0.36142(9) 0.67718(9) 1.12013(7) 0.0398(3) Uani d . . . 1.0 . .
F F25B 0.15849(9) 0.69545(8) 1.05622(7) 0.0379(2) Uani d . . . 1.0 . .
F F26B 0.10106(8) 0.53574(8) 0.98041(7) 0.0348(2) Uani d . . . 1.0 . .
C C31B 0.34171(12) 0.28302(12) 0.89112(10) 0.0227(3) Uani d . . . 1.0 . .
C C32B 0.41620(13) 0.18841(13) 0.88563(10) 0.0250(3) Uani d . . . 1.0 . .
C C33B 0.49197(13) 0.16690(13) 0.81987(11) 0.0290(3) Uani d . . . 1.0 . .
C C34B 0.49897(14) 0.24305(15) 0.75773(11) 0.0300(4) Uani d . . . 1.0 . .
C C35B 0.42764(14) 0.33857(14) 0.76029(10) 0.0275(3) Uani d . . . 1.0 . .
C C36B 0.35016(13) 0.35544(12) 0.82541(10) 0.0238(3) Uani d . . . 1.0 . .
F F32B 0.41783(8) 0.11114(8) 0.94563(7) 0.0326(2) Uani d . . . 1.0 . .
F F33B 0.55908(9) 0.07225(9) 0.81622(8) 0.0416(3) Uani d . . . 1.0 . .
F F34B 0.57559(9) 0.22411(10) 0.69597(7) 0.0427(3) Uani d . . . 1.0 . .
F F35B 0.43460(10) 0.41422(9) 0.70130(6) 0.0396(3) Uani d . . . 1.0 . .
F F36B 0.27875(8) 0.44901(7) 0.82470(6) 0.0299(2) Uani d . . . 1.0 . .
C C41B 0.11205(12) 0.28173(12) 0.84216(10) 0.0221(3) Uani d . . . 1.0 . .
C C42B 0.05740(13) 0.35012(13) 0.78197(10) 0.0243(3) Uani d . . . 1.0 . .
C C43B 0.05122(14) 0.32231(13) 0.69986(10) 0.0273(3) Uani d . . . 1.0 . .
C C44B 0.09936(14) 0.22188(14) 0.67562(10) 0.0294(4) Uani d . . . 1.0 . .
C C45B 0.15319(13) 0.15082(13) 0.73435(11) 0.0265(3) Uani d . . . 1.0 . .
C C46B 0.15916(13) 0.18156(13) 0.81518(10) 0.0239(3) Uani d . . . 1.0 . .
F F42B 0.00760(8) 0.44756(7) 0.80393(6) 0.0311(2) Uani d . . . 1.0 . .
F F43B -0.00283(9) 0.39163(9) 0.64467(6) 0.0370(2) Uani d . . . 1.0 . .
F F44B 0.09262(10) 0.19289(9) 0.59715(6) 0.0405(3) Uani d . . . 1.0 . .
F F45B 0.19723(9) 0.05205(8) 0.71198(7) 0.0364(2) Uani d . . . 1.0 . .
F F46B 0.21156(8) 0.10941(7) 0.87035(6) 0.0280(2) Uani d . . . 1.0 . .

loop_
_atom_site_aniso_label
_atom_site_aniso_U_11
_atom_site_aniso_U_22
_atom_site_aniso_U_33
_atom_site_aniso_U_12
_atom_site_aniso_U_13
_atom_site_aniso_U_23
B1A 0.0248(8) 0.0234(8) 0.0181(8) -0.0041(7) -0.0008(6) 0.0015(6)
O1A 0.0256(6) 0.0264(6) 0.0207(5) -0.0041(4) 0.0012(4) 0.0036(4)
O2A 0.0227(6) 0.0263(6) 0.0339(6) -0.0040(4) -0.0001(5) 0.0053(5)
C1A 0.0267(8) 0.0254(8) 0.0212(7) -0.0063(6) -0.0019(6) 0.0047(6)
C2A 0.0243(8) 0.0240(8) 0.0262(8) -0.0002(6) -0.0025(6) 0.0098(6)
C11A 0.0274(8) 0.0278(8) 0.0323(9) 0.0032(6) 0.0040(7) 0.0126(7)
C12A 0.0389(10) 0.0285(9) 0.0364(10) 0.0028(7) 0.0078(8) 0.0087(7)
C13A 0.0554(13) 0.0314(10) 0.0468(12) 0.0072(9) 0.0190(10) 0.0074(8)
C14A 0.0535(13) 0.0412(12) 0.0623(14) 0.0085(10) 0.0310(11) 0.0096(10)
C15A 0.0374(11) 0.0520(13) 0.0692(15) -0.0037(9) 0.0202(10) 0.0176(11)
C16A 0.0317(9) 0.0378(10) 0.0504(12) -0.0018(8) 0.0071(8) 0.0121(9)
C21A 0.0184(7) 0.0215(7) 0.0216(7) -0.0018(5) -0.0002(5) 0.0021(6)
C22A 0.0230(7) 0.0240(7) 0.0226(7) -0.0048(6) -0.0013(6) 0.0011(6)
C23A 0.0216(7) 0.0335(8) 0.0195(7) -0.0057(6) -0.0032(6) 0.0060(6)
C24A 0.0203(7) 0.0244(7) 0.0279(8) -0.0014(6) 0.0019(6) 0.0106(6)
C25A 0.0245(7) 0.0193(7) 0.0298(8) -0.0034(6) 0.0040(6) -0.0010(6)
C26A 0.0225(7) 0.0248(7) 0.0196(7) -0.0030(6) 0.0000(6) 0.0004(6)
F22A 0.0483(6) 0.0314(5) 0.0230(5) -0.0164(5) -0.0073(4) 0.0000(4)
F23A 0.0439(6) 0.0463(6) 0.0211(5) -0.0171(5) -0.0099(4) 0.0109(4)
F24A 0.0353(5) 0.0287(5) 0.0371(6) -0.0042(4) -0.0011(4) 0.0159(4)
F25A 0.0516(6) 0.0226(5) 0.0359(6) -0.0112(4) 0.0057(5) -0.0033(4)
F26A 0.0424(6) 0.0302(5) 0.0195(4) -0.0111(4) -0.0028(4) -0.0017(4)
C31A 0.0263(8) 0.0194(7) 0.0204(7) -0.0051(6) -0.0026(6) 0.0032(5)
C32A 0.0320(8) 0.0220(7) 0.0202(7) -0.0032(6) -0.0023(6) 0.0006(6)
C33A 0.0374(9) 0.0260(8) 0.0235(8) -0.0056(7) -0.0125(7) 0.0009(6)
C34A 0.0241(8) 0.0287(8) 0.0340(9) -0.0029(6) -0.0087(7) 0.0031(7)
C35A 0.0260(8) 0.0270(8) 0.0253(8) -0.0042(6) -0.0003(6) 0.0024(6)
C36A 0.0270(8) 0.0222(7) 0.0195(7) -0.0058(6) -0.0046(6) 0.0029(6)
F32A 0.0385(6) 0.0365(5) 0.0195(5) 0.0008(4) -0.0026(4) -0.0035(4)
F33A 0.0445(6) 0.0398(6) 0.0275(5) -0.0025(5) -0.0178(4) -0.0035(4)
F34A 0.0265(5) 0.0516(7) 0.0433(6) -0.0011(5) -0.0128(4) 0.0018(5)
F35A 0.0264(5) 0.0457(6) 0.0307(5) -0.0006(4) 0.0024(4) 0.0000(4)
F36A 0.0291(5) 0.0336(5) 0.0173(4) -0.0045(4) -0.0033(4) 0.0010(4)
C41A 0.0255(8) 0.0238(7) 0.0229(7) -0.0097(6) -0.0010(6) 0.0028(6)
C42A 0.0355(9) 0.0295(8) 0.0208(7) -0.0146(7) -0.0040(6) 0.0020(6)
C43A 0.0394(9) 0.0289(8) 0.0276(8) -0.0141(7) 0.0035(7) -0.0076(7)
C44A 0.0296(8) 0.0217(8) 0.0361(9) -0.0064(6) 0.0008(7) -0.0017(7)
C45A 0.0263(8) 0.0246(8) 0.0254(8) -0.0072(6) -0.0014(6) 0.0044(6)
C46A 0.0255(7) 0.0237(7) 0.0204(7) -0.0078(6) 0.0014(6) 0.0001(6)
F42A 0.0566(7) 0.0373(6) 0.0222(5) -0.0155(5) -0.0105(5) 0.0016(4)
F43A 0.0646(8) 0.0367(6) 0.0333(6) -0.0124(5) 0.0019(5) -0.0148(5)
F44A 0.0455(6) 0.0225(5) 0.0511(7) 0.0009(4) -0.0023(5) -0.0076(5)
F45A 0.0376(5) 0.0282(5) 0.0297(5) -0.0007(4) -0.0059(4) 0.0063(4)
F46A 0.0352(5) 0.0265(5) 0.0184(4) -0.0025(4) 0.0005(4) 0.0008(3)
B1B 0.0243(8) 0.0204(8) 0.0216(8) -0.0028(6) -0.0046(6) 0.0021(6)
O1B 0.0226(5) 0.0237(5) 0.0226(5) -0.0057(4) -0.0034(4) 0.0025(4)
O2B 0.0218(5) 0.0323(6) 0.0228(5) -0.0048(5) -0.0025(4) 0.0046(5)
C1B 0.0246(7) 0.0219(7) 0.0210(7) -0.0027(6) -0.0023(6) 0.0022(6)
C2B 0.0214(7) 0.0268(8) 0.0193(7) -0.0030(6) -0.0003(6) -0.0001(6)
C11B 0.027(3) 0.007(4) 0.022(2) -0.003(2) 0.0033(18) 0.002(3)
C12B 0.025(2) 0.023(2) 0.021(2) -0.0062(15) -0.006(2) -0.0001(18)
C13B 0.025(2) 0.0224(19) 0.0157(19) -0.0100(15) -0.0018(15) 0.0038(15)
C14B 0.035(3) 0.026(2) 0.028(2) -0.0132(19) 0.0013(17) 0.0034(17)
C15B 0.042(2) 0.048(2) 0.041(2) -0.0288(18) -0.0101(17) 0.0119(18)
C16B 0.0319(18) 0.044(2) 0.0298(19) -0.0172(16) -0.0074(15) 0.0102(18)
C11C 0.019(2) 0.011(4) 0.027(2) -0.002(2) -0.0061(18) 0.000(3)
C12C 0.030(3) 0.046(4) 0.058(5) -0.016(3) -0.006(4) 0.024(4)
C13C 0.042(3) 0.063(5) 0.070(6) -0.005(3) -0.015(4) 0.033(4)
C14C 0.041(3) 0.048(4) 0.052(4) -0.021(3) -0.005(3) 0.023(3)
C15C 0.0303(19) 0.045(2) 0.050(2) -0.0166(17) -0.0013(17) 0.019(2)
C16C 0.0262(17) 0.029(2) 0.039(2) -0.0077(14) 0.0000(15) 0.0071(17)
C21B 0.0287(8) 0.0242(7) 0.0179(7) -0.0074(6) -0.0001(6) 0.0009(6)
C22B 0.0271(8) 0.0276(8) 0.0207(7) -0.0052(6) -0.0030(6) 0.0023(6)
C23B 0.0311(8) 0.0384(9) 0.0196(7) -0.0134(7) -0.0036(6) -0.0008(6)
C24B 0.0374(9) 0.0313(8) 0.0215(8) -0.0156(7) 0.0016(6) -0.0035(6)
C25B 0.0331(9) 0.0228(8) 0.0281(8) -0.0066(6) 0.0017(7) -0.0024(6)
C26B 0.0251(8) 0.0257(8) 0.0251(8) -0.0062(6) -0.0012(6) -0.0012(6)
F22B 0.0317(5) 0.0315(5) 0.0382(6) -0.0018(4) -0.0140(4) -0.0008(4)
F23B 0.0336(5) 0.0461(6) 0.0373(6) -0.0137(5) -0.0123(4) -0.0048(5)
F24B 0.0459(6) 0.0375(6) 0.0417(6) -0.0204(5) -0.0023(5) -0.0131(5)
F25B 0.0407(6) 0.0237(5) 0.0492(6) -0.0040(4) -0.0026(5) -0.0095(4)
F26B 0.0283(5) 0.0270(5) 0.0491(6) -0.0016(4) -0.0086(4) -0.0096(4)
C31B 0.0213(7) 0.0241(7) 0.0240(7) -0.0067(6) -0.0040(6) -0.0001(6)
C32B 0.0224(7) 0.0237(7) 0.0299(8) -0.0064(6) -0.0041(6) 0.0012(6)
C33B 0.0211(7) 0.0278(8) 0.0382(9) -0.0038(6) -0.0012(7) -0.0076(7)
C34B 0.0247(8) 0.0410(10) 0.0272(8) -0.0129(7) 0.0030(6) -0.0099(7)
C35B 0.0324(8) 0.0325(8) 0.0213(7) -0.0151(7) -0.0031(6) 0.0005(6)
C36B 0.0254(8) 0.0227(7) 0.0246(7) -0.0066(6) -0.0047(6) -0.0006(6)
F32B 0.0308(5) 0.0251(5) 0.0392(6) 0.0007(4) -0.0011(4) 0.0074(4)
F33B 0.0292(5) 0.0351(6) 0.0569(7) 0.0037(4) 0.0042(5) -0.0084(5)
F34B 0.0330(6) 0.0601(7) 0.0366(6) -0.0139(5) 0.0131(5) -0.0120(5)
F35B 0.0520(7) 0.0443(6) 0.0256(5) -0.0198(5) 0.0017(5) 0.0076(4)
F36B 0.0373(5) 0.0226(5) 0.0287(5) -0.0032(4) -0.0033(4) 0.0049(4)
C41B 0.0212(7) 0.0234(7) 0.0229(7) -0.0071(6) -0.0032(6) 0.0015(6)
C42B 0.0230(7) 0.0246(8) 0.0259(8) -0.0063(6) -0.0036(6) 0.0023(6)
C43B 0.0291(8) 0.0318(8) 0.0222(8) -0.0091(7) -0.0056(6) 0.0068(6)
C44B 0.0329(9) 0.0396(9) 0.0197(7) -0.0170(7) 0.0007(6) -0.0033(7)
C45B 0.0247(8) 0.0246(8) 0.0315(8) -0.0081(6) 0.0042(6) -0.0054(6)
C46B 0.0210(7) 0.0256(8) 0.0256(8) -0.0062(6) -0.0027(6) 0.0022(6)
F42B 0.0381(5) 0.0237(5) 0.0299(5) -0.0002(4) -0.0089(4) 0.0019(4)
F43B 0.0464(6) 0.0412(6) 0.0246(5) -0.0105(5) -0.0132(4) 0.0100(4)
F44B 0.0535(7) 0.0506(7) 0.0218(5) -0.0197(5) -0.0011(4) -0.0073(4)
F45B 0.0398(6) 0.0317(5) 0.0382(6) -0.0065(4) 0.0056(5) -0.0130(4)
F46B 0.0292(5) 0.0226(4) 0.0312(5) -0.0012(4) -0.0055(4) 0.0008(4)

loop_
_atom_type_symbol
_atom_type_description
_atom_type_scat_dispersion_real
_atom_type_scat_dispersion_imag
_atom_type_scat_source
C C 0.0033 0.0016 'International Tables Vol C Tables 4.2.6.8 and 6.1.1.4'
H H 0.0000 0.0000 'International Tables Vol C Tables 4.2.6.8 and 6.1.1.4'
B B 0.0013 0.0007 'International Tables Vol C Tables 4.2.6.8 and 6.1.1.4'
F F 0.0171 0.0103 'International Tables Vol C Tables 4.2.6.8 and 6.1.1.4'
O O 0.0106 0.0060 'International Tables Vol C Tables 4.2.6.8 and 6.1.1.4'

loop_
_geom_angle_atom_site_label_1
_geom_angle_atom_site_label_2
_geom_angle_atom_site_label_3
_geom_angle_site_symmetry_1
_geom_angle_site_symmetry_3
_geom_angle
_geom_angle_publ_flag
O1A B1A C31A . . 110.12(12) ?
O1A B1A C21A . . 105.58(12) ?
C31A B1A C21A . . 109.27(12) ?
O1A B1A C1A . . 97.85(12) ?
C31A B1A C1A . . 116.05(13) ?
C21A B1A C1A . . 116.73(13) ?
C2A O1A B1A . . 111.30(13) ?
C2A O2A C1A . . 109.58(12) ?
C41A C1A O2A . . 107.90(12) ?
C41A C1A B1A . . 117.16(13) ?
O2A C1A B1A . . 102.54(12) ?
C41A C1A H1A . . 109.6 ?
O2A C1A H1A . . 109.6 ?
B1A C1A H1A . . 109.6 ?
O1A C2A O2A . . 118.65(14) ?
O1A C2A C11A . . 121.46(16) ?
O2A C2A C11A . . 119.89(15) ?
C16A C11A C12A . . 121.18(17) ?
C16A C11A C2A . . 120.49(18) ?
C12A C11A C2A . . 118.32(16) ?
C13A C12A C11A . . 119.51(19) ?
C13A C12A H12A . . 120.2 ?
C11A C12A H12A . . 120.2 ?
C14A C13A C12A . . 119.3(2) ?
C14A C13A H13A . . 120.3 ?
C12A C13A H13A . . 120.3 ?
C13A C14A C15A . . 121.3(2) ?
C13A C14A H14A . . 119.4 ?
C15A C14A H14A . . 119.4 ?
C14A C15A C16A . . 120.4(2) ?
C14A C15A H15A . . 119.8 ?
C16A C15A H15A . . 119.8 ?
C11A C16A C15A . . 118.3(2) ?
C11A C16A H16A . . 120.8 ?
C15A C16A H16A . . 120.8 ?
C22A C21A C26A . . 114.33(14) ?
C22A C21A B1A . . 126.97(14) ?
C26A C21A B1A . . 118.70(13) ?
F22A C22A C21A . . 120.58(13) ?
F22A C22A C23A . . 115.83(13) ?
C21A C22A C23A . . 123.59(15) ?
F23A C23A C24A . . 119.89(14) ?
F23A C23A C22A . . 120.59(15) ?
C24A C23A C22A . . 119.52(14) ?
F24A C24A C23A . . 120.51(14) ?
F24A C24A C25A . . 120.05(15) ?
C23A C24A C25A . . 119.43(14) ?
F25A C25A C24A . . 119.72(14) ?
F25A C25A C26A . . 120.94(14) ?
C24A C25A C26A . . 119.34(15) ?
F26A C26A C25A . . 116.79(14) ?
F26A C26A C21A . . 119.44(13) ?
C25A C26A C21A . . 123.76(14) ?
C36A C31A C32A . . 114.33(14) ?
C36A C31A B1A . . 118.89(13) ?
C32A C31A B1A . . 126.75(14) ?
F32A C32A C33A . . 116.03(14) ?
F32A C32A C31A . . 120.62(14) ?
C33A C32A C31A . . 123.34(15) ?
F33A C33A C34A . . 119.92(15) ?
F33A C33A C32A . . 120.27(15) ?
C34A C33A C32A . . 119.81(15) ?
F34A C34A C33A . . 120.38(15) ?
F34A C34A C35A . . 120.15(16) ?
C33A C34A C35A . . 119.47(15) ?
F35A C35A C36A . . 121.54(14) ?
F35A C35A C34A . . 119.63(15) ?
C36A C35A C34A . . 118.84(15) ?
F36A C36A C35A . . 117.47(14) ?
F36A C36A C31A . . 118.32(13) ?
C35A C36A C31A . . 124.21(14) ?
C42A C41A C46A . . 116.16(15) ?
C42A C41A C1A . . 121.60(14) ?
C46A C41A C1A . . 122.10(14) ?
F42A C42A C43A . . 117.97(15) ?
F42A C42A C41A . . 119.48(15) ?
C43A C42A C41A . . 122.53(15) ?
F43A C43A C44A . . 120.29(16) ?
F43A C43A C42A . . 120.30(16) ?
C44A C43A C42A . . 119.41(15) ?
F44A C44A C43A . . 121.19(16) ?
F44A C44A C45A . . 119.16(15) ?
C43A C44A C45A . . 119.64(15) ?
F45A C45A C46A . . 120.86(14) ?
F45A C45A C44A . . 119.27(15) ?
C46A C45A C44A . . 119.86(15) ?
F46A C46A C45A . . 118.12(14) ?
F46A C46A C41A . . 119.51(14) ?
C45A C46A C41A . . 122.36(15) ?
O1B B1B C31B . . 110.19(12) ?
O1B B1B C21B . . 107.55(12) ?
C31B B1B C21B . . 109.82(13) ?
O1B B1B C1B . . 97.55(11) ?
C31B B1B C1B . . 112.91(12) ?
C21B B1B C1B . . 117.88(13) ?
C2B O1B B1B . . 110.78(12) ?
C2B O2B C1B . . 109.71(12) ?
O2B C1B C41B . . 106.36(12) ?
O2B C1B B1B . . 102.81(11) ?
C41B C1B B1B . . 117.40(13) ?
O2B C1B H1B . . 109.9 ?
C41B C1B H1B . . 109.9 ?
B1B C1B H1B . . 109.9 ?
O1B C2B O2B . . 118.75(14) ?
O1B C2B C11C . . 124.4(4) ?
O2B C2B C11C . . 116.7(4) ?
O1B C2B C11B . . 122.6(4) ?
O2B C2B C11B . . 118.2(4) ?
C12B C11B C16B . . 123.9(9) ?
C12B C11B C2B . . 118.7(7) ?
C16B C11B C2B . . 117.4(7) ?
C11B C12B C13B . . 117.9(9) ?
C11B C12B H12B . . 121.1 ?
C13B C12B H12B . . 121.1 ?
C12B C13B C14B . . 118.7(7) ?
C12B C13B H13B . . 120.6 ?
C14B C13B H13B . . 120.6 ?
C15B C14B C13B . . 121.9(5) ?
C15B C14B H14B . . 119.1 ?
C13B C14B H14B . . 119.1 ?
C14B C15B C16B . . 119.5(4) ?
C14B C15B H15B . . 120.2 ?
C16B C15B H15B . . 120.2 ?
C11B C16B C15B . . 117.9(5) ?
C11B C16B H16B . . 121.1 ?
C15B C16B H16B . . 121.1 ?
C2B C11C C16C . . 121.7(7) ?
C2B C11C C12C . . 120.4(10) ?
C16C C11C C12C . . 117.7(10) ?
C13C C12C C11C . . 120.4(11) ?
C13C C12C H12C . . 119.8 ?
C11C C12C H12C . . 119.8 ?
C14C C13C C12C . . 120.5(10) ?
C14C C13C H13C . . 119.7 ?
C12C C13C H13C . . 119.7 ?
C13C C14C C15C . . 119.1(7) ?
C13C C14C H14C . . 120.4 ?
C15C C14C H14C . . 120.4 ?
C16C C15C C14C . . 120.3(4) ?
C16C C15C H15C . . 119.9 ?
C14C C15C H15C . . 119.9 ?
C15C C16C C11C . . 121.7(6) ?
C15C C16C H16C . . 119.2 ?
C11C C16C H16C . . 119.2 ?
C26B C21B C22B . . 113.91(14) ?
C26B C21B B1B . . 127.31(14) ?
C22B C21B B1B . . 118.55(14) ?
F22B C22B C23B . . 116.91(14) ?
F22B C22B C21B . . 118.88(14) ?
C23B C22B C21B . . 124.20(15) ?
F23B C23B C24B . . 119.98(15) ?
F23B C23B C22B . . 120.71(16) ?
C24B C23B C22B . . 119.30(15) ?
F24B C24B C23B . . 120.38(16) ?
F24B C24B C25B . . 120.35(16) ?
C23B C24B C25B . . 119.26(15) ?
F25B C25B C24B . . 119.77(15) ?
F25B C25B C26B . . 120.28(15) ?
C24B C25B C26B . . 119.94(16) ?
F26B C26B C25B . . 115.34(14) ?
F26B C26B C21B . . 121.29(14) ?
C25B C26B C21B . . 123.35(15) ?
C32B C31B C36B . . 114.58(14) ?
C32B C31B B1B . . 127.34(14) ?
C36B C31B B1B . . 118.06(14) ?
F32B C32B C33B . . 116.11(14) ?
F32B C32B C31B . . 120.90(14) ?
C33B C32B C31B . . 122.99(15) ?
F33B C33B C34B . . 119.79(15) ?
F33B C33B C32B . . 120.32(16) ?
C34B C33B C32B . . 119.89(15) ?
F34B C34B C35B . . 120.47(16) ?
F34B C34B C33B . . 119.98(16) ?
C35B C34B C33B . . 119.55(15) ?
F35B C35B C34B . . 120.36(15) ?
F35B C35B C36B . . 120.88(16) ?
C34B C35B C36B . . 118.76(15) ?
F36B C36B C35B . . 117.34(14) ?
F36B C36B C31B . . 118.52(14) ?
C35B C36B C31B . . 124.14(15) ?
C46B C41B C42B . . 115.68(14) ?
C46B C41B C1B . . 123.08(14) ?
C42B C41B C1B . . 121.21(14) ?
F42B C42B C43B . . 118.01(14) ?
F42B C42B C41B . . 119.06(14) ?
C43B C42B C41B . . 122.92(15) ?
F43B C43B C44B . . 120.27(15) ?
F43B C43B C42B . . 120.20(15) ?
C44B C43B C42B . . 119.52(15) ?
F44B C44B C43B . . 120.45(16) ?
F44B C44B C45B . . 120.36(16) ?
C43B C44B C45B . . 119.19(15) ?
F45B C45B C46B . . 120.62(15) ?
F45B C45B C44B . . 119.58(15) ?
C46B C45B C44B . . 119.79(15) ?
F46B C46B C45B . . 117.69(14) ?
F46B C46B C41B . . 119.40(14) ?
C45B C46B C41B . . 122.89(15) ?

loop_
_geom_bond_atom_site_label_1
_geom_bond_atom_site_label_2
_geom_bond_site_symmetry_2
_geom_bond_distance
_geom_bond_publ_flag
B1A O1A . 1.557(2) ?
B1A C31A . 1.626(2) ?
B1A C21A . 1.633(2) ?
B1A C1A . 1.660(2) ?
O1A C2A . 1.263(2) ?
O2A C2A . 1.297(2) ?
O2A C1A . 1.5038(19) ?
C1A C41A . 1.501(2) ?
C1A H1A . 1.0 ?
C2A C11A . 1.458(2) ?
C11A C16A . 1.394(3) ?
C11A C12A . 1.398(3) ?
C12A C13A . 1.391(3) ?
C12A H12A . 0.95 ?
C13A C14A . 1.378(3) ?
C13A H13A . 0.95 ?
C14A C15A . 1.385(4) ?
C14A H14A . 0.95 ?
C15A C16A . 1.394(3) ?
C15A H15A . 0.95 ?
C16A H16A . 0.95 ?
C21A C22A . 1.387(2) ?
C21A C26A . 1.395(2) ?
C22A F22A . 1.3536(18) ?
C22A C23A . 1.387(2) ?
C23A F23A . 1.3418(18) ?
C23A C24A . 1.376(2) ?
C24A F24A . 1.3417(17) ?
C24A C25A . 1.379(2) ?
C25A F25A . 1.3385(18) ?
C25A C26A . 1.382(2) ?
C26A F26A . 1.3484(17) ?
C31A C36A . 1.390(2) ?
C31A C32A . 1.392(2) ?
C32A F32A . 1.3514(19) ?
C32A C33A . 1.382(2) ?
C33A F33A . 1.3466(18) ?
C33A C34A . 1.376(3) ?
C34A F34A . 1.3394(19) ?
C34A C35A . 1.384(2) ?
C35A F35A . 1.3394(19) ?
C35A C36A . 1.382(2) ?
C36A F36A . 1.3552(17) ?
C41A C42A . 1.389(2) ?
C41A C46A . 1.391(2) ?
C42A F42A . 1.3426(19) ?
C42A C43A . 1.384(3) ?
C43A F43A . 1.3378(19) ?
C43A C44A . 1.377(3) ?
C44A F44A . 1.3385(19) ?
C44A C45A . 1.382(2) ?
C45A F45A . 1.3458(18) ?
C45A C46A . 1.375(2) ?
C46A F46A . 1.3443(18) ?
B1B O1B . 1.5725(19) ?
B1B C31B . 1.620(2) ?
B1B C21B . 1.623(2) ?
B1B C1B . 1.659(2) ?
O1B C2B . 1.2621(19) ?
O2B C2B . 1.2978(19) ?
O2B C1B . 1.4953(19) ?
C1B C41B . 1.507(2) ?
C1B H1B . 1.0 ?
C2B C11C . 1.370(13) ?
C2B C11B . 1.553(11) ?
C11B C12B . 1.376(11) ?
C11B C16B . 1.377(10) ?
C12B C13B . 1.391(10) ?
C12B H12B . 0.95 ?
C13B C14B . 1.402(8) ?
C13B H13B . 0.95 ?
C14B C15B . 1.370(7) ?
C14B H14B . 0.95 ?
C15B C16B . 1.389(5) ?
C15B H15B . 0.95 ?
C16B H16B . 0.95 ?
C11C C16C . 1.384(13) ?
C11C C12C . 1.405(13) ?
C12C C13C . 1.389(13) ?
C12C H12C . 0.95 ?
C13C C14C . 1.382(13) ?
C13C H13C . 0.95 ?
C14C C15C . 1.382(8) ?
C14C H14C . 0.95 ?
C15C C16C . 1.381(5) ?
C15C H15C . 0.95 ?
C16C H16C . 0.95 ?
C21B C26B . 1.391(2) ?
C21B C22B . 1.397(2) ?
C22B F22B . 1.3506(19) ?
C22B C23B . 1.378(2) ?
C23B F23B . 1.3443(19) ?
C23B C24B . 1.372(3) ?
C24B F24B . 1.3407(19) ?
C24B C25B . 1.377(2) ?
C25B F25B . 1.346(2) ?
C25B C26B . 1.383(2) ?
C26B F26B . 1.3525(19) ?
C31B C32B . 1.388(2) ?
C31B C36B . 1.390(2) ?
C32B F32B . 1.3518(19) ?
C32B C33B . 1.381(2) ?
C33B F33B . 1.3426(19) ?
C33B C34B . 1.379(3) ?
C34B F34B . 1.3383(19) ?
C34B C35B . 1.375(3) ?
C35B F35B . 1.3400(19) ?
C35B C36B . 1.382(2) ?
C36B F36B . 1.3551(18) ?
C41B C46B . 1.388(2) ?
C41B C42B . 1.388(2) ?
C42B F42B . 1.3421(19) ?
C42B C43B . 1.382(2) ?
C43B F43B . 1.3381(18) ?
C43B C44B . 1.380(3) ?
C44B F44B . 1.3320(19) ?
C44B C45B . 1.387(2) ?
C45B F45B . 1.3409(19) ?
C45B C46B . 1.374(2) ?
C46B F46B . 1.3503(18) ?

loop_
_geom_torsion_atom_site_label_1
_geom_torsion_atom_site_label_2
_geom_torsion_atom_site_label_3
_geom_torsion_atom_site_label_4
_geom_torsion_site_symmetry_1
_geom_torsion_site_symmetry_2
_geom_torsion_site_symmetry_3
_geom_torsion_site_symmetry_4
_geom_torsion
_geom_torsion_publ_flag
C31A B1A O1A C2A . . . . 124.19(13) ?
C21A B1A O1A C2A . . . . -117.97(13) ?
C1A B1A O1A C2A . . . . 2.68(15) ?
C2A O2A C1A C41A . . . . -122.74(13) ?
C2A O2A C1A B1A . . . . 1.54(15) ?
O1A B1A C1A C41A . . . . 115.57(14) ?
C31A B1A C1A C41A . . . . -1.42(19) ?
C21A B1A C1A C41A . . . . -132.53(14) ?
O1A B1A C1A O2A . . . . -2.33(13) ?
C31A B1A C1A O2A . . . . -119.33(13) ?
C21A B1A C1A O2A . . . . 109.56(14) ?
B1A O1A C2A O2A . . . . -2.10(19) ?
B1A O1A C2A C11A . . . . 177.58(13) ?
C1A O2A C2A O1A . . . . 0.24(18) ?
C1A O2A C2A C11A . . . . -179.45(13) ?
O1A C2A C11A C16A . . . . -179.95(15) ?
O2A C2A C11A C16A . . . . -0.3(2) ?
O1A C2A C11A C12A . . . . 0.6(2) ?
O2A C2A C11A C12A . . . . -179.75(15) ?
C16A C11A C12A C13A . . . . -0.1(3) ?
C2A C11A C12A C13A . . . . 179.41(16) ?
C11A C12A C13A C14A . . . . 0.2(3) ?
C12A C13A C14A C15A . . . . 0.1(3) ?
C13A C14A C15A C16A . . . . -0.5(4) ?
C12A C11A C16A C15A . . . . -0.3(3) ?
C2A C11A C16A C15A . . . . -179.78(17) ?
C14A C15A C16A C11A . . . . 0.6(3) ?
O1A B1A C21A C22A . . . . 130.21(15) ?
C31A B1A C21A C22A . . . . -111.37(17) ?
C1A B1A C21A C22A . . . . 22.8(2) ?
O1A B1A C21A C26A . . . . -50.47(17) ?
C31A B1A C21A C26A . . . . 67.95(17) ?
C1A B1A C21A C26A . . . . -157.87(14) ?
C26A C21A C22A F22A . . . . -177.74(14) ?
B1A C21A C22A F22A . . . . 1.6(2) ?
C26A C21A C22A C23A . . . . 1.9(2) ?
B1A C21A C22A C23A . . . . -178.80(15) ?
F22A C22A C23A F23A . . . . -2.6(2) ?
C21A C22A C23A F23A . . . . 177.78(14) ?
F22A C22A C23A C24A . . . . 177.94(14) ?
C21A C22A C23A C24A . . . . -1.7(2) ?
F23A C23A C24A F24A . . . . 1.0(2) ?
C22A C23A C24A F24A . . . . -179.50(14) ?
F23A C23A C24A C25A . . . . -179.07(14) ?
C22A C23A C24A C25A . . . . 0.4(2) ?
F24A C24A C25A F25A . . . . -0.1(2) ?
C23A C24A C25A F25A . . . . -179.95(14) ?
F24A C24A C25A C26A . . . . -179.58(14) ?
C23A C24A C25A C26A . . . . 0.5(2) ?
F25A C25A C26A F26A . . . . 0.9(2) ?
C24A C25A C26A F26A . . . . -179.57(13) ?
F25A C25A C26A C21A . . . . -179.78(14) ?
C24A C25A C26A C21A . . . . -0.3(2) ?
C22A C21A C26A F26A . . . . 178.40(13) ?
B1A C21A C26A F26A . . . . -1.0(2) ?
C22A C21A C26A C25A . . . . -0.9(2) ?
B1A C21A C26A C25A . . . . 179.72(14) ?
O1A B1A C31A C36A . . . . 178.58(13) ?
C21A B1A C31A C36A . . . . 63.05(18) ?
C1A B1A C31A C36A . . . . -71.48(18) ?
O1A B1A C31A C32A . . . . 1.0(2) ?
C21A B1A C31A C32A . . . . -114.50(16) ?
C1A B1A C31A C32A . . . . 110.98(17) ?
C36A C31A C32A F32A . . . . 178.44(13) ?
B1A C31A C32A F32A . . . . -3.9(2) ?
C36A C31A C32A C33A . . . . -0.8(2) ?
B1A C31A C32A C33A . . . . 176.85(15) ?
F32A C32A C33A F33A . . . . 0.4(2) ?
C31A C32A C33A F33A . . . . 179.71(14) ?
F32A C32A C33A C34A . . . . -179.27(15) ?
C31A C32A C33A C34A . . . . 0.0(3) ?
F33A C33A C34A F34A . . . . -0.3(2) ?
C32A C33A C34A F34A . . . . 179.47(15) ?
F33A C33A C34A C35A . . . . -179.45(15) ?
C32A C33A C34A C35A . . . . 0.3(3) ?
F34A C34A C35A F35A . . . . 0.9(2) ?
C33A C34A C35A F35A . . . . -179.94(15) ?
F34A C34A C35A C36A . . . . -178.90(15) ?
C33A C34A C35A C36A . . . . 0.3(2) ?
F35A C35A C36A F36A . . . . -1.6(2) ?
C34A C35A C36A F36A . . . . 178.16(14) ?
F35A C35A C36A C31A . . . . 179.03(14) ?
C34A C35A C36A C31A . . . . -1.2(2) ?
C32A C31A C36A F36A . . . . -177.95(13) ?
B1A C31A C36A F36A . . . . 4.2(2) ?
C32A C31A C36A C35A . . . . 1.4(2) ?
B1A C31A C36A C35A . . . . -176.42(15) ?
O2A C1A C41A C42A . . . . -127.00(15) ?
B1A C1A C41A C42A . . . . 118.03(16) ?
O2A C1A C41A C46A . . . . 57.40(19) ?
B1A C1A C41A C46A . . . . -57.6(2) ?
C46A C41A C42A F42A . . . . -179.15(14) ?
C1A C41A C42A F42A . . . . 5.0(2) ?
C46A C41A C42A C43A . . . . 2.2(2) ?
C1A C41A C42A C43A . . . . -173.67(15) ?
F42A C42A C43A F43A . . . . 0.2(2) ?
C41A C42A C43A F43A . . . . 178.88(15) ?
F42A C42A C43A C44A . . . . -179.47(15) ?
C41A C42A C43A C44A . . . . -0.8(3) ?
F43A C43A C44A F44A . . . . -1.6(3) ?
C42A C43A C44A F44A . . . . 178.02(15) ?
F43A C43A C44A C45A . . . . 179.47(15) ?
C42A C43A C44A C45A . . . . -0.9(3) ?
F44A C44A C45A F45A . . . . 0.5(2) ?
C43A C44A C45A F45A . . . . 179.44(15) ?
F44A C44A C45A C46A . . . . -177.92(14) ?
C43A C44A C45A C46A . . . . 1.0(2) ?
F45A C45A C46A F46A . . . . 1.6(2) ?
C44A C45A C46A F46A . . . . 179.97(14) ?
F45A C45A C46A C41A . . . . -177.90(14) ?
C44A C45A C46A C41A . . . . 0.5(2) ?
C42A C41A C46A F46A . . . . 178.51(14) ?
C1A C41A C46A F46A . . . . -5.7(2) ?
C42A C41A C46A C45A . . . . -2.0(2) ?
C1A C41A C46A C45A . . . . 173.79(15) ?
C31B B1B O1B C2B . . . . -120.23(14) ?
C21B B1B O1B C2B . . . . 120.07(14) ?
C1B B1B O1B C2B . . . . -2.39(15) ?
C2B O2B C1B C41B . . . . 117.61(13) ?
C2B O2B C1B B1B . . . . -6.35(15) ?
O1B B1B C1B O2B . . . . 4.89(13) ?
C31B B1B C1B O2B . . . . 120.62(13) ?
C21B B1B C1B O2B . . . . -109.58(14) ?
O1B B1B C1B C41B . . . . -111.42(14) ?
C31B B1B C1B C41B . . . . 4.31(19) ?
C21B B1B C1B C41B . . . . 134.11(14) ?
B1B O1B C2B O2B . . . . -1.72(19) ?
B1B O1B C2B C11C . . . . -177.2(6) ?
B1B O1B C2B C11B . . . . 170.8(5) ?
C1B O2B C2B O1B . . . . 5.55(19) ?
C1B O2B C2B C11C . . . . -178.6(6) ?
C1B O2B C2B C11B . . . . -167.3(5) ?
O1B C2B C11B C12B . . . . 21.8(12) ?
O2B C2B C11B C12B . . . . -165.6(7) ?
O1B C2B C11B C16B . . . . -160.8(6) ?
O2B C2B C11B C16B . . . . 11.7(11) ?
C16B C11B C12B C13B . . . . 1.4(15) ?
C2B C11B C12B C13B . . . . 178.6(7) ?
C11B C12B C13B C14B . . . . 3.2(11) ?
C12B C13B C14B C15B . . . . -4.4(9) ?
C13B C14B C15B C16B . . . . 1.0(8) ?
C12B C11B C16B C15B . . . . -4.8(14) ?
C2B C11B C16B C15B . . . . 178.0(6) ?
C14B C15B C16B C11B . . . . 3.5(9) ?
O1B C2B C11C C16C . . . . 164.1(6) ?
O2B C2B C11C C16C . . . . -11.5(12) ?
O1B C2B C11C C12C . . . . -21.0(13) ?
O2B C2B C11C C12C . . . . 163.4(7) ?
C2B C11C C12C C13C . . . . -171.4(8) ?
C16C C11C C12C C13C . . . . 3.7(15) ?
C11C C12C C13C C14C . . . . -6.7(14) ?
C12C C13C C14C C15C . . . . 6.1(14) ?
C13C C14C C15C C16C . . . . -2.5(11) ?
C14C C15C C16C C11C . . . . -0.4(10) ?
C2B C11C C16C C15C . . . . 174.9(7) ?
C12C C11C C16C C15C . . . . -0.1(13) ?
O1B B1B C21B C26B . . . . -121.65(16) ?
C31B B1B C21B C26B . . . . 118.42(17) ?
C1B B1B C21B C26B . . . . -12.8(2) ?
O1B B1B C21B C22B . . . . 64.19(17) ?
C31B B1B C21B C22B . . . . -55.74(18) ?
C1B B1B C21B C22B . . . . 173.05(14) ?
C26B C21B C22B F22B . . . . -179.59(14) ?
B1B C21B C22B F22B . . . . -4.7(2) ?
C26B C21B C22B C23B . . . . -1.2(2) ?
B1B C21B C22B C23B . . . . 173.76(15) ?
F22B C22B C23B F23B . . . . -1.2(2) ?
C21B C22B C23B F23B . . . . -179.66(15) ?
F22B C22B C23B C24B . . . . 179.68(14) ?
C21B C22B C23B C24B . . . . 1.2(3) ?
F23B C23B C24B F24B . . . . 0.4(2) ?
C22B C23B C24B F24B . . . . 179.55(15) ?
F23B C23B C24B C25B . . . . -178.88(15) ?
C22B C23B C24B C25B . . . . 0.3(2) ?
F24B C24B C25B F25B . . . . -1.5(2) ?
C23B C24B C25B F25B . . . . 177.82(15) ?
F24B C24B C25B C26B . . . . 179.05(15) ?
C23B C24B C25B C26B . . . . -1.7(2) ?
F25B C25B C26B F26B . . . . 3.9(2) ?
C24B C25B C26B F26B . . . . -176.60(15) ?
F25B C25B C26B C21B . . . . -177.74(15) ?
C24B C25B C26B C21B . . . . 1.7(3) ?
C22B C21B C26B F26B . . . . 177.91(14) ?
B1B C21B C26B F26B . . . . 3.5(2) ?
C22B C21B C26B C25B . . . . -0.3(2) ?
B1B C21B C26B C25B . . . . -174.72(15) ?
O1B B1B C31B C32B . . . . 0.3(2) ?
C21B B1B C31B C32B . . . . 118.58(16) ?
C1B B1B C31B C32B . . . . -107.63(17) ?
O1B B1B C31B C36B . . . . 178.67(13) ?
C21B B1B C31B C36B . . . . -63.03(17) ?
C1B B1B C31B C36B . . . . 70.76(18) ?
C36B C31B C32B F32B . . . . 179.45(14) ?
B1B C31B C32B F32B . . . . -2.1(2) ?
C36B C31B C32B C33B . . . . -0.7(2) ?
B1B C31B C32B C33B . . . . 177.71(15) ?
F32B C32B C33B F33B . . . . 2.5(2) ?
C31B C32B C33B F33B . . . . -177.31(14) ?
F32B C32B C33B C34B . . . . -177.33(14) ?
C31B C32B C33B C34B . . . . 2.8(2) ?
F33B C33B C34B F34B . . . . -2.8(2) ?
C32B C33B C34B F34B . . . . 177.01(15) ?
F33B C33B C34B C35B . . . . 177.85(15) ?
C32B C33B C34B C35B . . . . -2.3(2) ?
F34B C34B C35B F35B . . . . -0.6(2) ?
C33B C34B C35B F35B . . . . 178.73(15) ?
F34B C34B C35B C36B . . . . -179.53(14) ?
C33B C34B C35B C36B . . . . -0.2(2) ?
F35B C35B C36B F36B . . . . 3.1(2) ?
C34B C35B C36B F36B . . . . -177.90(14) ?
F35B C35B C36B C31B . . . . -176.50(14) ?
C34B C35B C36B C31B . . . . 2.5(2) ?
C32B C31B C36B F36B . . . . 178.42(13) ?
B1B C31B C36B F36B . . . . -0.2(2) ?
C32B C31B C36B C35B . . . . -1.9(2) ?
B1B C31B C36B C35B . . . . 179.46(14) ?
O2B C1B C41B C46B . . . . -55.04(18) ?
B1B C1B C41B C46B . . . . 59.3(2) ?
O2B C1B C41B C42B . . . . 126.99(15) ?
B1B C1B C41B C42B . . . . -118.64(16) ?
C46B C41B C42B F42B . . . . 178.48(13) ?
C1B C41B C42B F42B . . . . -3.4(2) ?
C46B C41B C42B C43B . . . . -1.2(2) ?
C1B C41B C42B C43B . . . . 176.94(15) ?
F42B C42B C43B F43B . . . . 0.2(2) ?
C41B C42B C43B F43B . . . . 179.88(14) ?
F42B C42B C43B C44B . . . . -178.51(14) ?
C41B C42B C43B C44B . . . . 1.1(2) ?
F43B C43B C44B F44B . . . . 0.0(2) ?
C42B C43B C44B F44B . . . . 178.78(15) ?
F43B C43B C44B C45B . . . . -178.82(15) ?
C42B C43B C44B C45B . . . . -0.1(2) ?
F44B C44B C45B F45B . . . . -0.9(2) ?
C43B C44B C45B F45B . . . . 177.94(14) ?
F44B C44B C45B C46B . . . . -179.72(15) ?
C43B C44B C45B C46B . . . . -0.9(2) ?
F45B C45B C46B F46B . . . . 0.7(2) ?
C44B C45B C46B F46B . . . . 179.43(14) ?
F45B C45B C46B C41B . . . . -177.97(14) ?
C44B C45B C46B C41B . . . . 0.8(2) ?
C42B C41B C46B F46B . . . . -178.41(13) ?
C1B C41B C46B F46B . . . . 3.5(2) ?
C42B C41B C46B C45B . . . . 0.2(2) ?
C1B C41B C46B C45B . . . . -177.88(15) ?
